data_7047433
loop_
_publ_author_name
'Barwiolek, Magdalena'
'Szlyk, Edward'
'Kozakiewicz, Anna'
'Muziol, Tadeusz'
'Bie\'nko, Alina'
'Jezierska, Julia'

_publ_section_title
;
 X-ray structure and magnetic and fluorescence characteristics of new
 Cu(ii) complexes with Schiff bases derived from 2-(2-aminoethyl)pyridine
 and 2-hydroxy-1-naphthaldehyde; morphology and fluorescence of their thin
 films.
;
_journal_issue 39
_journal_name_full 'Dalton transactions (Cambridge, England : 2003)'
_journal_page_first 13902
_journal_page_last 13912
_journal_paper_doi 10.1039/c8dt03208d
_journal_volume 47
_journal_year 2018
_chemical_formula_sum 'C21 H19 Cl3 Cu N2 O3'
_chemical_formula_weight 517.27
_space_group_crystal_system orthorhombic
_space_group_IT_number 61
_space_group_name_Hall '-P 2ac 2ab'
_space_group_name_H-M_alt 'P b c a'
_symmetry_space_group_name_Hall '-P 2ac 2ab'
_symmetry_space_group_name_H-M 'P b c a'
_atom_sites_solution_hydrogens difmap
_atom_sites_solution_primary direct
_atom_sites_solution_secondary difmap
_audit_creation_method SHELXL-2014
_audit_update_record
;
2017-08-14 deposited with the CCDC.
2018-09-05 downloaded from the CCDC.
;
_cell_angle_alpha 90
_cell_angle_beta 90
_cell_angle_gamma 90
_cell_formula_units_Z 8
_cell_length_a 16.4882(4)
_cell_length_b 10.6650(3)
_cell_length_c 24.9547(7)
_cell_measurement_reflns_used 14802
_cell_measurement_temperature 293(2)
_cell_measurement_theta_max 28.497
_cell_measurement_theta_min 2.416
_cell_volume 4388.2(2)
_computing_cell_refinement 'Oxford Diffraction CrysAlis'
_computing_data_collection 'Oxford Diffraction CrysAlis'
_computing_data_reduction 'Oxford Diffraction CrysAlis'
_computing_publication_material 'CIFTAB (Sheldrick, 2014)'
_computing_structure_refinement 'SHELXL-2014 (Sheldrick, 2014)'
_computing_structure_solution 'SHELX-97 (Sheldrick, 1997)'
_diffrn_ambient_temperature 293(2)
_diffrn_detector_area_resol_mean 8.2564
_diffrn_measured_fraction_theta_full 0.999
_diffrn_measured_fraction_theta_max 0.931
_diffrn_measurement_device_type 'Oxford Sapphire CCD'
_diffrn_measurement_method \q/2\q
_diffrn_radiation_type MoK\a
_diffrn_radiation_wavelength 0.71073
_diffrn_reflns_av_R_equivalents 0.0405
_diffrn_reflns_av_unetI/netI 0.0244
_diffrn_reflns_Laue_measured_fraction_full 0.999
_diffrn_reflns_Laue_measured_fraction_max 0.931
_diffrn_reflns_limit_h_max 21
_diffrn_reflns_limit_h_min -21
_diffrn_reflns_limit_k_max 13
_diffrn_reflns_limit_k_min -14
_diffrn_reflns_limit_l_max 26
_diffrn_reflns_limit_l_min -32
_diffrn_reflns_number 30275
_diffrn_reflns_point_group_measured_fraction_full 0.999
_diffrn_reflns_point_group_measured_fraction_max 0.931
_diffrn_reflns_theta_full 25.000
_diffrn_reflns_theta_max 28.497
_diffrn_reflns_theta_min 2.416
_diffrn_source 'fine-focus sealed tube'
_exptl_absorpt_coefficient_mu 1.386
_exptl_absorpt_correction_T_max 0.885
_exptl_absorpt_correction_T_min 0.428
_exptl_absorpt_correction_type analytical
_exptl_absorpt_process_details 'Oxford Diffraction CrysAlis'
_exptl_crystal_colour black
_exptl_crystal_density_diffrn 1.566
_exptl_crystal_description plane
_exptl_crystal_F_000 2104
_exptl_crystal_recrystallization_method 'Re-crystallisation from solvent: CHCl3'
_exptl_crystal_size_max 0.913
_exptl_crystal_size_mid 0.450
_exptl_crystal_size_min 0.092
_refine_diff_density_max 0.327
_refine_diff_density_min -0.339
_refine_diff_density_rms 0.054
_refine_ls_extinction_method none
_refine_ls_goodness_of_fit_ref 1.038
_refine_ls_hydrogen_treatment constr
_refine_ls_matrix_type full
_refine_ls_number_parameters 299
_refine_ls_number_reflns 5187
_refine_ls_number_restraints 0
_refine_ls_restrained_S_all 1.038
_refine_ls_R_factor_all 0.0556
_refine_ls_R_factor_gt 0.0348
_refine_ls_shift/su_max 0.002
_refine_ls_shift/su_mean 0.000
_refine_ls_structure_factor_coef Fsqd
_refine_ls_weighting_details 'w=1/[\s^2^(Fo^2^)+(0.0394P)^2^+2.2486P] where P=(Fo^2^+2Fc^2^)/3'
_refine_ls_weighting_scheme calc
_refine_ls_wR_factor_gt 0.0798
_refine_ls_wR_factor_ref 0.0888
_reflns_Friedel_coverage 0.000
_reflns_number_gt 3828
_reflns_number_total 5187
_reflns_threshold_expression 'I > 2\s(I)'
_cod_data_source_file c8dt03208d2.cif
_cod_data_source_block s68
_cod_depositor_comments 'Adding full bibliography for 7047433--7047435.cif.'
_cod_original_cell_volume 4388.19(19)
_cod_database_code 7047433
_shelx_space_group_comment
;
The symmetry employed for this shelxl refinement is uniquely defined
by the following loop, which should always be used as a source of
symmetry information in preference to the above space-group names.
They are only intended as comments.
;
_shelx_estimated_absorpt_t_min 0.364
_shelx_estimated_absorpt_t_max 0.883
_shelxl_version_number 2014-3

loop_
_space_group_symop_operation_xyz
'x, y, z'
'-x+1/2, -y, z+1/2'
'-x, y+1/2, -z+1/2'
'x+1/2, -y+1/2, -z'
'-x, -y, -z'
'x-1/2, y, -z-1/2'
'x, -y-1/2, z-1/2'
'-x-1/2, y-1/2, z'

loop_
_atom_site_label
_atom_site_type_symbol
_atom_site_fract_x
_atom_site_fract_y
_atom_site_fract_z
_atom_site_U_iso_or_equiv
_atom_site_adp_type
_atom_site_occupancy
_atom_site_site_symmetry_order
_atom_site_calc_flag
_atom_site_refinement_flags_posn
_atom_site_refinement_flags_adp
_atom_site_refinement_flags_occupancy
_atom_site_disorder_assembly
_atom_site_disorder_group
Cu1 Cu 0.08222(2) 0.64311(2) 0.31849(2) 0.03627(9) Uani 1 1 d . . . . .
O1 O 0.16374(9) 0.55254(15) 0.28140(6) 0.0449(4) Uani 1 1 d . . . . .
C2 C 0.19001(12) 0.56876(19) 0.23258(9) 0.0391(5) Uani 1 1 d . . . . .
C3 C 0.26098(14) 0.4990(2) 0.21751(10) 0.0476(5) Uani 1 1 d . . . . .
H3A H 0.2850 0.4457 0.2423 0.057 Uiso 1 1 calc R U . . .
C4 C 0.29315(14) 0.5092(2) 0.16845(10) 0.0499(6) Uani 1 1 d . . . . .
H4A H 0.3402 0.4648 0.1605 0.060 Uiso 1 1 calc R U . . .
C5 C 0.25767(14) 0.5855(2) 0.12831(10) 0.0460(5) Uani 1 1 d . . . . .
C6 C 0.29057(17) 0.5911(3) 0.07604(11) 0.0610(7) Uani 1 1 d . . . . .
H6A H 0.3370 0.5453 0.0680 0.073 Uiso 1 1 calc R U . . .
C7 C 0.2555(2) 0.6621(3) 0.03747(11) 0.0668(8) Uani 1 1 d . . . . .
H7A H 0.2773 0.6640 0.0031 0.080 Uiso 1 1 calc R U . . .
C8 C 0.18677(18) 0.7320(3) 0.04945(10) 0.0624(7) Uani 1 1 d . . . . .
H8A H 0.1632 0.7813 0.0230 0.075 Uiso 1 1 calc R U . . .
C9 C 0.15321(16) 0.7294(2) 0.09975(9) 0.0506(6) Uani 1 1 d . . . . .
H9A H 0.1073 0.7774 0.1069 0.061 Uiso 1 1 calc R U . . .
C10 C 0.18706(13) 0.65537(19) 0.14079(9) 0.0403(5) Uani 1 1 d . . . . .
C11 C 0.15352(13) 0.64751(19) 0.19477(8) 0.0367(4) Uani 1 1 d . . . . .
C12 C 0.08311(12) 0.7195(2) 0.20760(8) 0.0372(4) Uani 1 1 d . . . . .
H12A H 0.0599 0.7645 0.1796 0.045 Uiso 1 1 calc R U . . .
N13 N 0.04806(10) 0.72903(16) 0.25371(7) 0.0375(4) Uani 1 1 d . . . . .
C14 C -0.02366(14) 0.8119(2) 0.25553(9) 0.0456(5) Uani 1 1 d . . . . .
H14A H -0.0494 0.8135 0.2206 0.055 Uiso 1 1 calc R U . . .
H14B H -0.0068 0.8965 0.2642 0.055 Uiso 1 1 calc R U . . .
C15 C -0.08396(13) 0.7663(2) 0.29707(10) 0.0484(5) Uani 1 1 d . . . . .
H15A H -0.1361 0.8055 0.2906 0.058 Uiso 1 1 calc R U . . .
H15B H -0.0908 0.6763 0.2934 0.058 Uiso 1 1 calc R U . . .
C16 C -0.05704(15) 0.7956(2) 0.35273(9) 0.0442(5) Uani 1 1 d . . . . .
N17 N 0.01768(11) 0.75682(17) 0.36687(7) 0.0420(4) Uani 1 1 d . . . . .
C18 C 0.04605(18) 0.7856(2) 0.41573(10) 0.0549(6) Uani 1 1 d . . . . .
H18A H 0.0978 0.7591 0.4253 0.066 Uiso 1 1 calc R U . . .
C19 C 0.0011(2) 0.8528(3) 0.45217(11) 0.0689(8) Uani 1 1 d . . . . .
H19A H 0.0220 0.8718 0.4858 0.083 Uiso 1 1 calc R U . . .
C20 C -0.0756(2) 0.8915(3) 0.43791(13) 0.0751(9) Uani 1 1 d . . . . .
H20A H -0.1072 0.9371 0.4618 0.090 Uiso 1 1 calc R U . . .
C21 C -0.10477(19) 0.8620(2) 0.38817(11) 0.0624(7) Uani 1 1 d . . . . .
H21A H -0.1567 0.8868 0.3782 0.075 Uiso 1 1 calc R U . . .
C30 C 0.0558(2) 0.3953(3) 0.44228(11) 0.0725(8) Uani 1 1 d . . . . .
H30A H 0.1060 0.4137 0.4602 0.109 Uiso 1 1 calc R U . . .
H30B H 0.0112 0.4162 0.4653 0.109 Uiso 1 1 calc R U . . .
H30C H 0.0538 0.3076 0.4337 0.109 Uiso 1 1 calc R U . . .
C31 C 0.05035(13) 0.4712(2) 0.39144(8) 0.0396(5) Uani 1 1 d . . . . .
O32 O -0.00878(11) 0.46249(16) 0.36220(7) 0.0560(4) Uani 1 1 d . . . . .
O33 O 0.10949(9) 0.54406(15) 0.38191(6) 0.0454(4) Uani 1 1 d . . . . .
C40 C 0.20225(16) 1.1054(2) 0.36723(10) 0.0552(6) Uani 1 1 d . . . . .
H40A H 0.2470 1.0598 0.3502 0.066 Uiso 1 1 calc R U . A 1
Cl1A Cl 0.2126(4) 1.2643(6) 0.3454(2) 0.0819(10) Uani 0.5474 1 d . . P B 1
Cl2A Cl 0.2047(3) 1.0612(6) 0.4356(2) 0.0791(11) Uani 0.5474 1 d . . P B 1
Cl3A Cl 0.1139(3) 1.0450(6) 0.3385(3) 0.0783(11) Uani 0.5474 1 d . . P B 1
Cl1B Cl 0.2291(5) 1.2598(8) 0.3629(3) 0.0953(17) Uani 0.4526 1 d . . P B 2
Cl2B Cl 0.2000(4) 1.0967(8) 0.4356(3) 0.100(2) Uani 0.4526 1 d . . P B 2
Cl3B Cl 0.1043(5) 1.0777(8) 0.3416(4) 0.096(2) Uani 0.4526 1 d . . P B 2

loop_
_atom_site_aniso_label
_atom_site_aniso_U_11
_atom_site_aniso_U_22
_atom_site_aniso_U_33
_atom_site_aniso_U_23
_atom_site_aniso_U_13
_atom_site_aniso_U_12
Cu1 0.03329(14) 0.03722(14) 0.03829(14) -0.00100(11) -0.00023(10) 0.00527(11)
O1 0.0419(8) 0.0486(9) 0.0441(8) 0.0007(7) 0.0023(7) 0.0136(7)
C2 0.0332(10) 0.0348(11) 0.0492(12) -0.0081(9) 0.0014(9) -0.0002(9)
C3 0.0377(12) 0.0450(12) 0.0602(14) -0.0099(11) -0.0017(10) 0.0076(10)
C4 0.0359(12) 0.0481(13) 0.0657(16) -0.0159(11) 0.0097(10) 0.0015(10)
C5 0.0414(12) 0.0380(12) 0.0586(14) -0.0145(10) 0.0121(10) -0.0068(10)
C6 0.0584(16) 0.0581(16) 0.0664(17) -0.0147(14) 0.0273(13) -0.0054(13)
C7 0.079(2) 0.0700(18) 0.0515(15) -0.0114(14) 0.0267(14) -0.0088(16)
C8 0.0767(19) 0.0661(17) 0.0443(13) -0.0052(12) 0.0092(13) -0.0074(15)
C9 0.0562(14) 0.0515(14) 0.0441(12) -0.0076(11) 0.0065(11) -0.0004(12)
C10 0.0406(11) 0.0353(11) 0.0449(11) -0.0104(9) 0.0055(9) -0.0077(9)
C11 0.0349(10) 0.0332(10) 0.0421(11) -0.0071(9) 0.0024(8) -0.0013(9)
C12 0.0355(10) 0.0368(11) 0.0393(11) -0.0003(9) -0.0003(9) 0.0002(9)
N13 0.0337(9) 0.0379(9) 0.0409(9) 0.0008(8) 0.0012(7) 0.0066(8)
C14 0.0429(12) 0.0496(12) 0.0443(12) 0.0064(10) 0.0035(10) 0.0149(10)
C15 0.0344(11) 0.0537(14) 0.0572(13) 0.0034(11) 0.0058(10) 0.0082(11)
C16 0.0481(13) 0.0345(11) 0.0501(13) 0.0065(10) 0.0151(10) 0.0049(10)
N17 0.0482(10) 0.0365(9) 0.0412(9) -0.0010(8) 0.0052(8) 0.0030(8)
C18 0.0697(17) 0.0480(14) 0.0470(13) -0.0051(11) 0.0010(12) 0.0033(13)
C19 0.108(3) 0.0522(15) 0.0461(14) -0.0084(12) 0.0120(15) 0.0005(17)
C20 0.105(3) 0.0557(16) 0.0649(18) -0.0058(14) 0.0388(18) 0.0175(17)
C21 0.0682(17) 0.0522(15) 0.0668(17) 0.0059(13) 0.0266(14) 0.0192(13)
C30 0.0721(19) 0.085(2) 0.0605(17) 0.0265(16) 0.0017(14) 0.0079(17)
C31 0.0373(11) 0.0399(11) 0.0417(11) -0.0005(9) 0.0016(9) 0.0072(9)
O32 0.0507(10) 0.0554(10) 0.0620(11) 0.0030(8) -0.0132(8) -0.0049(8)
O33 0.0373(8) 0.0497(9) 0.0493(9) 0.0060(7) -0.0044(7) 0.0042(7)
C40 0.0566(15) 0.0530(14) 0.0561(15) -0.0019(12) 0.0115(12) -0.0044(12)
Cl1A 0.097(3) 0.0480(12) 0.101(3) 0.0040(16) 0.0087(17) -0.0119(15)
Cl2A 0.0653(14) 0.114(3) 0.0583(13) 0.0012(15) 0.0138(10) 0.0015(17)
Cl3A 0.0624(16) 0.082(3) 0.0898(16) 0.0067(17) -0.0030(14) -0.025(2)
Cl1B 0.102(3) 0.0476(13) 0.137(5) 0.004(3) 0.013(3) -0.0004(18)
Cl2B 0.126(3) 0.125(5) 0.0507(16) -0.0020(19) 0.0024(15) 0.041(2)
Cl3B 0.088(3) 0.094(4) 0.106(3) 0.013(3) -0.025(2) 0.001(2)

loop_
_atom_type_symbol
_atom_type_description
_atom_type_scat_dispersion_real
_atom_type_scat_dispersion_imag
_atom_type_scat_source
C C 0.0033 0.0016 'International Tables Vol C Tables 4.2.6.8 and 6.1.1.4'
H H 0.0000 0.0000 'International Tables Vol C Tables 4.2.6.8 and 6.1.1.4'
N N 0.0061 0.0033 'International Tables Vol C Tables 4.2.6.8 and 6.1.1.4'
O O 0.0106 0.0060 'International Tables Vol C Tables 4.2.6.8 and 6.1.1.4'
Cl Cl 0.1484 0.1585 'International Tables Vol C Tables 4.2.6.8 and 6.1.1.4'
Cu Cu 0.3201 1.2651 'International Tables Vol C Tables 4.2.6.8 and 6.1.1.4'

loop_
_geom_angle_atom_site_label_1
_geom_angle_atom_site_label_2
_geom_angle_atom_site_label_3
_geom_angle
O1 Cu1 N13 92.27(7)
O1 Cu1 O33 87.53(6)
N13 Cu1 O33 174.62(7)
O1 Cu1 N17 166.71(7)
N13 Cu1 N17 93.54(7)
O33 Cu1 N17 87.80(7)
C2 O1 Cu1 128.58(13)
O1 C2 C11 124.52(19)
O1 C2 C3 116.5(2)
C11 C2 C3 119.0(2)
C4 C3 C2 121.3(2)
C4 C3 H3A 119.3
C2 C3 H3A 119.3
C3 C4 C5 122.0(2)
C3 C4 H4A 119.0
C5 C4 H4A 119.0
C6 C5 C10 119.7(2)
C6 C5 C4 121.2(2)
C10 C5 C4 119.1(2)
C7 C6 C5 121.0(3)
C7 C6 H6A 119.5
C5 C6 H6A 119.5
C6 C7 C8 119.7(2)
C6 C7 H7A 120.1
C8 C7 H7A 120.1
C9 C8 C7 121.0(3)
C9 C8 H8A 119.5
C7 C8 H8A 119.5
C8 C9 C10 121.1(2)
C8 C9 H9A 119.4
C10 C9 H9A 119.4
C9 C10 C5 117.4(2)
C9 C10 C11 123.6(2)
C5 C10 C11 119.0(2)
C2 C11 C12 121.39(19)
C2 C11 C10 119.63(19)
C12 C11 C10 119.0(2)
N13 C12 C11 127.3(2)
N13 C12 H12A 116.4
C11 C12 H12A 116.4
C12 N13 C14 115.64(18)
C12 N13 Cu1 125.08(14)
C14 N13 Cu1 119.27(13)
N13 C14 C15 110.75(18)
N13 C14 H14A 109.5
C15 C14 H14A 109.5
N13 C14 H14B 109.5
C15 C14 H14B 109.5
H14A C14 H14B 108.1
C16 C15 C14 112.0(2)
C16 C15 H15A 109.2
C14 C15 H15A 109.2
C16 C15 H15B 109.2
C14 C15 H15B 109.2
H15A C15 H15B 107.9
N17 C16 C21 120.8(2)
N17 C16 C15 116.89(19)
C21 C16 C15 122.3(2)
C18 N17 C16 119.2(2)
C18 N17 Cu1 119.87(17)
C16 N17 Cu1 120.71(15)
N17 C18 C19 122.1(3)
N17 C18 H18A 118.9
C19 C18 H18A 118.9
C18 C19 C20 118.7(3)
C18 C19 H19A 120.6
C20 C19 H19A 120.6
C21 C20 C19 119.3(3)
C21 C20 H20A 120.4
C19 C20 H20A 120.4
C20 C21 C16 119.9(3)
C20 C21 H21A 120.0
C16 C21 H21A 120.0
C31 C30 H30A 109.5
C31 C30 H30B 109.5
H30A C30 H30B 109.5
C31 C30 H30C 109.5
H30A C30 H30C 109.5
H30B C30 H30C 109.5
O32 C31 O33 123.2(2)
O32 C31 C30 120.7(2)
O33 C31 C30 116.1(2)
C31 O33 Cu1 107.80(13)
Cl1B C40 Cl2B 97.0(4)
Cl1B C40 Cl3B 112.1(4)
Cl2B C40 Cl3B 109.5(4)
Cl3A C40 Cl2A 108.5(3)
Cl3A C40 Cl1A 107.7(3)
Cl2A C40 Cl1A 122.9(3)
Cl3A C40 H40A 105.5
Cl2A C40 H40A 105.5
Cl1A C40 H40A 105.5

loop_
_geom_bond_atom_site_label_1
_geom_bond_atom_site_label_2
_geom_bond_distance
Cu1 O1 1.8965(15)
Cu1 N13 1.9416(17)
Cu1 O33 1.9553(15)
Cu1 N17 2.0151(18)
O1 C2 1.304(3)
C2 C11 1.399(3)
C2 C3 1.437(3)
C3 C4 1.339(3)
C3 H3A 0.9300
C4 C5 1.417(4)
C4 H4A 0.9300
C5 C6 1.414(3)
C5 C10 1.417(3)
C6 C7 1.354(4)
C6 H6A 0.9300
C7 C8 1.389(4)
C7 H7A 0.9300
C8 C9 1.372(3)
C8 H8A 0.9300
C9 C10 1.409(3)
C9 H9A 0.9300
C10 C11 1.458(3)
C11 C12 1.428(3)
C12 N13 1.292(3)
C12 H12A 0.9300
N13 C14 1.477(3)
C14 C15 1.516(3)
C14 H14A 0.9700
C14 H14B 0.9700
C15 C16 1.491(3)
C15 H15A 0.9700
C15 H15B 0.9700
C16 N17 1.347(3)
C16 C21 1.380(3)
N17 C18 1.341(3)
C18 C19 1.375(4)
C18 H18A 0.9300
C19 C20 1.376(5)
C19 H19A 0.9300
C20 C21 1.368(4)
C20 H20A 0.9300
C21 H21A 0.9300
C30 C31 1.508(3)
C30 H30A 0.9600
C30 H30B 0.9600
C30 H30C 0.9600
C31 O32 1.221(3)
C31 O33 1.269(3)
C40 Cl1B 1.708(9)
C40 Cl2B 1.710(8)
C40 Cl3A 1.747(7)
C40 Cl3B 1.762(9)
C40 Cl2A 1.770(6)
C40 Cl1A 1.788(7)
C40 H40A 0.9800

loop_
_geom_torsion_atom_site_label_1
_geom_torsion_atom_site_label_2
_geom_torsion_atom_site_label_3
_geom_torsion_atom_site_label_4
_geom_torsion
N13 Cu1 O1 C2 10.31(19)
O33 Cu1 O1 C2 -175.07(18)
N17 Cu1 O1 C2 -105.6(3)
Cu1 O1 C2 C11 -9.8(3)
Cu1 O1 C2 C3 170.77(15)
O1 C2 C3 C4 -179.7(2)
C11 C2 C3 C4 0.8(3)
C2 C3 C4 C5 -2.2(4)
C3 C4 C5 C6 -177.3(2)
C3 C4 C5 C10 1.4(3)
C10 C5 C6 C7 -0.2(4)
C4 C5 C6 C7 178.6(2)
C5 C6 C7 C8 0.9(4)
C6 C7 C8 C9 -0.7(4)
C7 C8 C9 C10 -0.3(4)
C8 C9 C10 C5 1.0(3)
C8 C9 C10 C11 -179.2(2)
C6 C5 C10 C9 -0.8(3)
C4 C5 C10 C9 -179.5(2)
C6 C5 C10 C11 179.4(2)
C4 C5 C10 C11 0.6(3)
O1 C2 C11 C12 0.9(3)
C3 C2 C11 C12 -179.7(2)
O1 C2 C11 C10 -178.23(19)
C3 C2 C11 C10 1.2(3)
C9 C10 C11 C2 178.3(2)
C5 C10 C11 C2 -1.9(3)
C9 C10 C11 C12 -0.8(3)
C5 C10 C11 C12 179.00(19)
C2 C11 C12 N13 4.8(3)
C10 C11 C12 N13 -176.1(2)
C11 C12 N13 C14 179.3(2)
C11 C12 N13 Cu1 -1.2(3)
C12 N13 C14 C15 149.1(2)
Cu1 N13 C14 C15 -30.4(3)
N13 C14 C15 C16 75.5(3)
C14 C15 C16 N17 -53.5(3)
C14 C15 C16 C21 124.8(2)
C21 C16 N17 C18 -1.2(3)
C15 C16 N17 C18 177.2(2)
C21 C16 N17 Cu1 172.92(18)
C15 C16 N17 Cu1 -8.7(3)
C16 N17 C18 C19 0.4(4)
Cu1 N17 C18 C19 -173.7(2)
N17 C18 C19 C20 0.1(4)
C18 C19 C20 C21 0.0(4)
C19 C20 C21 C16 -0.8(4)
N17 C16 C21 C20 1.3(4)
C15 C16 C21 C20 -176.9(3)
O32 C31 O33 Cu1 4.9(3)
C30 C31 O33 Cu1 -174.17(18)
